data_7718861
loop_
_publ_author_name
'Price, Jeffrey S.'
'Emslie, David J. H.'

_publ_section_title
;
 Manganese germylene complexes: reactivity with dihydrogen, isonitriles,
 and dinitrogen.
;
_journal_issue 25
_journal_name_full 'Dalton transactions (Cambridge, England : 2003)'
_journal_page_first 9949
_journal_page_last 9968
_journal_paper_doi 10.1039/d5dt01025j
_journal_volume 54
_journal_year 2025
_chemical_formula_moiety 'C21 H42 Mn N P4'
_chemical_formula_sum 'C21 H42 Mn N P4'
_chemical_formula_weight 487.37
_space_group_crystal_system monoclinic
_space_group_IT_number 14
_space_group_name_Hall '-P 2yn'
_space_group_name_H-M_alt 'P 1 21/n 1'
_atom_sites_solution_hydrogens mixed
_atom_sites_solution_primary dual
_audit_creation_date 2024-08-11
_audit_creation_method
;
Olex2 1.5
(compiled 2024.02.16 svn.r378c4104 for OlexSys, GUI svn.r6928)
;
_audit_update_record
;
2025-05-01 deposited with the CCDC.	2025-06-03 downloaded from the CCDC.
;
_cell_angle_alpha 90
_cell_angle_beta 108.69(3)
_cell_angle_gamma 90
_cell_formula_units_Z 4
_cell_length_a 11.946(9)
_cell_length_b 12.950(8)
_cell_length_c 17.304(13)
_cell_measurement_reflns_used 309
_cell_measurement_temperature 100
_cell_measurement_theta_max 17.33
_cell_measurement_theta_min 2.39
_cell_volume 2536(3)
_computing_cell_refinement 'SAINT V8.40B (?, 2016)'
_computing_data_reduction 'SAINT V8.40B (?, 2016)'
_computing_molecular_graphics 'Olex2 1.5 (Dolomanov et al., 2009)'
_computing_publication_material 'Olex2 1.5 (Dolomanov et al., 2009)'
_computing_structure_refinement 'SHELXL 2018/3 (Sheldrick, 2015)'
_computing_structure_solution 'SHELXT 2018/2 (Sheldrick, 2018)'
_diffrn_ambient_temperature 100.00
_diffrn_measured_fraction_theta_full 1.000
_diffrn_measured_fraction_theta_max 0.999
_diffrn_measurement_details
;
408 frames, detector distance = 100.0 mm
;
_diffrn_measurement_device '2-circle goniometer'
_diffrn_measurement_device_type 'STOE IPDS II'
_diffrn_measurement_method 'rotation method'
_diffrn_radiation_collimation '0.5 mm diameter, monocapillary'
_diffrn_radiation_monochromator 'plane graphite'
_diffrn_radiation_type MoK\a
_diffrn_radiation_wavelength 0.71073
_diffrn_reflns_av_R_equivalents 0.1230
_diffrn_reflns_av_unetI/netI 0.1114
_diffrn_reflns_Laue_measured_fraction_full 1.000
_diffrn_reflns_Laue_measured_fraction_max 0.999
_diffrn_reflns_limit_h_max 14
_diffrn_reflns_limit_h_min -14
_diffrn_reflns_limit_k_max 15
_diffrn_reflns_limit_k_min -16
_diffrn_reflns_limit_l_max 21
_diffrn_reflns_limit_l_min -21
_diffrn_reflns_number 20450
_diffrn_reflns_point_group_measured_fraction_full 1.000
_diffrn_reflns_point_group_measured_fraction_max 0.999
_diffrn_reflns_theta_full 25.242
_diffrn_reflns_theta_max 26.399
_diffrn_reflns_theta_min 2.004
_diffrn_source_current 40.0
_diffrn_source_power 2.0
_diffrn_source_voltage 50.0
_diffrn_standards_number 0
_exptl_absorpt_coefficient_mu 0.780
_exptl_absorpt_correction_T_max 0.7454
_exptl_absorpt_correction_T_min 0.6376
_exptl_absorpt_correction_type multi-scan
_exptl_absorpt_process_details
;
SADABS-2016/2 (Bruker,2016/2) was used for absorption correction.
wR2(int) was 0.0537 before and 0.0427 after correction.
The Ratio of minimum to maximum transmission is 0.8554.
The \l/2 correction factor is Not present.
;
_exptl_crystal_colour yellow
_exptl_crystal_density_diffrn 1.277
_exptl_crystal_description plate
_exptl_crystal_F_000 1040
_exptl_crystal_size_max 0.35
_exptl_crystal_size_mid 0.1
_exptl_crystal_size_min 0.02
_refine_diff_density_max 0.814
_refine_diff_density_min -0.608
_refine_diff_density_rms 0.107
_refine_ls_extinction_method none
_refine_ls_goodness_of_fit_ref 0.993
_refine_ls_hydrogen_treatment mixed
_refine_ls_matrix_type full
_refine_ls_number_parameters 258
_refine_ls_number_reflns 5171
_refine_ls_number_restraints 0
_refine_ls_restrained_S_all 0.993
_refine_ls_R_factor_all 0.1217
_refine_ls_R_factor_gt 0.0610
_refine_ls_shift/su_max 0.001
_refine_ls_shift/su_mean 0.000
_refine_ls_structure_factor_coef Fsqd
_refine_ls_weighting_details 'w=1/[\s^2^(Fo^2^)+(0.0744P)^2^] where P=(Fo^2^+2Fc^2^)/3'
_refine_ls_weighting_scheme calc
_refine_ls_wR_factor_gt 0.1366
_refine_ls_wR_factor_ref 0.1615
_reflns_Friedel_coverage 0.000
_reflns_number_gt 2998
_reflns_number_total 5171
_reflns_threshold_expression 'I > 2\s(I)'
_cod_data_source_file d5dt01025j3.cif
_cod_data_source_block MnHXyl
_cod_depositor_comments 'Adding full bibliography for 7718858--7718867.cif.'
_cod_database_code 7718861
_shelx_shelxl_version_number 2018/3
_shelx_space_group_comment
;
The symmetry employed for this shelxl refinement is uniquely defined
by the following loop, which should always be used as a source of
symmetry information in preference to the above space-group names.
They are only intended as comments.
;
_shelx_estimated_absorpt_t_max 0.985
_shelx_estimated_absorpt_t_min 0.772
_olex2_refinement_description
;
1. Fixed Uiso
 At 1.2 times of:
  All C(H) groups, All C(H,H) groups
 At 1.5 times of:
  All C(H,H,H) groups
2.a Secondary CH2 refined with riding coordinates:
 C12(H12A,H12B), C13(H13A,H13B), C18(H18A,H18B), C19(H19A,H19B)
2.b Aromatic/amide H refined with riding coordinates:
 C4(H4), C5(H5), C6(H6)
2.c Idealised Me refined as rotating group:
 C8(H8A,H8B,H8C), C9(H9A,H9B,H9C), C10(H10A,H10B,H10C), C11(H11A,H11B,H11C),
 C14(H14A,H14B,H14C), C15(H15A,H15B,H15C), C16(H16A,H16B,H16C), C17(H17A,H17B,
 H17C), C20(H20A,H20B,H20C), C21(H21A,H21B,H21C)
;
_olex2_submission_special_instructions 'No special instructions were received'

loop_
_space_group_symop_operation_xyz
'x, y, z'
'-x+1/2, y+1/2, -z+1/2'
'-x, -y, -z'
'x-1/2, -y-1/2, z-1/2'

loop_
_atom_site_label
_atom_site_type_symbol
_atom_site_fract_x
_atom_site_fract_y
_atom_site_fract_z
_atom_site_U_iso_or_equiv
_atom_site_adp_type
_atom_site_occupancy
_atom_site_site_symmetry_order
_atom_site_calc_flag
_atom_site_refinement_flags_posn
_atom_site_refinement_flags_adp
_atom_site_refinement_flags_occupancy
_atom_site_disorder_assembly
_atom_site_disorder_group
Mn1 Mn 0.59973(6) 0.59682(5) 0.35075(4) 0.01907(19) Uani 1 1 d . . . . .
H1 H 0.530(5) 0.586(5) 0.425(4) 0.09(2) Uiso 1 1 d . . . . .
P1 P 0.46292(11) 0.48456(9) 0.28547(7) 0.0226(3) Uani 1 1 d . . . . .
P2 P 0.46240(10) 0.71413(9) 0.29785(7) 0.0205(3) Uani 1 1 d . . . . .
P3 P 0.72615(10) 0.70945(9) 0.42729(7) 0.0214(3) Uani 1 1 d . . . . .
P4 P 0.71915(11) 0.47684(9) 0.42529(7) 0.0225(3) Uani 1 1 d . . . . .
N1 N 0.7439(4) 0.6116(3) 0.2376(2) 0.0318(10) Uani 1 1 d . . . . .
C1 C 0.6770(4) 0.6034(3) 0.2778(3) 0.0214(9) Uani 1 1 d . . . . .
C2 C 0.7900(4) 0.6002(3) 0.1747(3) 0.0231(10) Uani 1 1 d . . . . .
C3 C 0.7154(4) 0.5968(3) 0.0937(3) 0.0291(11) Uani 1 1 d . . . . .
C4 C 0.7658(5) 0.5845(4) 0.0323(3) 0.0374(13) Uani 1 1 d . . . . .
H4 H 0.716496 0.580641 -0.022982 0.045 Uiso 1 1 calc R U . . .
C5 C 0.8869(6) 0.5777(4) 0.0506(3) 0.0447(16) Uani 1 1 d . . . . .
H5 H 0.920352 0.569017 0.008047 0.054 Uiso 1 1 calc R U . . .
C6 C 0.9588(5) 0.5835(4) 0.1300(4) 0.0436(15) Uani 1 1 d . . . . .
H6 H 1.042004 0.579880 0.141658 0.052 Uiso 1 1 calc R U . . .
C7 C 0.9133(4) 0.5946(4) 0.1936(3) 0.0296(11) Uani 1 1 d . . . . .
C8 C 0.5845(4) 0.6042(4) 0.0745(3) 0.0457(14) Uani 1 1 d . . . . .
H8A H 0.555533 0.542782 0.095212 0.069 Uiso 1 1 calc R U . . .
H8B H 0.546772 0.608856 0.015328 0.069 Uiso 1 1 calc R U . . .
H8C H 0.565277 0.665995 0.100531 0.069 Uiso 1 1 calc R U . . .
C9 C 0.9923(4) 0.5991(4) 0.2811(3) 0.0403(13) Uani 1 1 d . . . . .
H9A H 0.972597 0.660141 0.307618 0.060 Uiso 1 1 calc R U . . .
H9B H 1.075021 0.603201 0.282835 0.060 Uiso 1 1 calc R U . . .
H9C H 0.980846 0.536774 0.309842 0.060 Uiso 1 1 calc R U . . .
C10 C 0.4921(5) 0.3786(4) 0.2251(3) 0.0370(13) Uani 1 1 d . . . . .
H10A H 0.535774 0.404632 0.189954 0.056 Uiso 1 1 calc R U . . .
H10B H 0.416980 0.348636 0.191277 0.056 Uiso 1 1 calc R U . . .
H10C H 0.539045 0.325454 0.261654 0.056 Uiso 1 1 calc R U . . .
C11 C 0.3779(4) 0.4179(4) 0.3414(3) 0.0396(13) Uani 1 1 d . . . . .
H11A H 0.431009 0.374970 0.384232 0.059 Uiso 1 1 calc R U . . .
H11B H 0.317895 0.374085 0.303692 0.059 Uiso 1 1 calc R U . . .
H11C H 0.339115 0.468860 0.366094 0.059 Uiso 1 1 calc R U . . .
C12 C 0.3420(4) 0.5509(4) 0.2078(3) 0.0256(10) Uani 1 1 d . . . . .
H12A H 0.364777 0.565161 0.158670 0.031 Uiso 1 1 calc R U . . .
H12B H 0.270063 0.507435 0.191794 0.031 Uiso 1 1 calc R U . . .
C13 C 0.3187(4) 0.6520(4) 0.2456(3) 0.0285(11) Uani 1 1 d . . . . .
H13A H 0.276238 0.637999 0.285145 0.034 Uiso 1 1 calc R U . . .
H13B H 0.269106 0.698186 0.202563 0.034 Uiso 1 1 calc R U . . .
C14 C 0.4763(4) 0.8023(4) 0.2182(3) 0.0317(12) Uani 1 1 d . . . . .
H14A H 0.548863 0.843042 0.239563 0.048 Uiso 1 1 calc R U . . .
H14B H 0.407965 0.848720 0.201625 0.048 Uiso 1 1 calc R U . . .
H14C H 0.479592 0.762163 0.170964 0.048 Uiso 1 1 calc R U . . .
C15 C 0.4163(4) 0.8075(3) 0.3615(3) 0.0284(11) Uani 1 1 d . . . . .
H15A H 0.408351 0.772350 0.409583 0.043 Uiso 1 1 calc R U . . .
H15B H 0.340159 0.837762 0.329931 0.043 Uiso 1 1 calc R U . . .
H15C H 0.475744 0.862230 0.378818 0.043 Uiso 1 1 calc R U . . .
C16 C 0.7749(4) 0.8202(4) 0.3808(3) 0.0312(12) Uani 1 1 d . . . . .
H16A H 0.792761 0.797650 0.332002 0.047 Uiso 1 1 calc R U . . .
H16B H 0.845904 0.850117 0.419946 0.047 Uiso 1 1 calc R U . . .
H16C H 0.712001 0.872248 0.365586 0.047 Uiso 1 1 calc R U . . .
C17 C 0.7027(4) 0.7728(4) 0.5157(3) 0.0311(12) Uani 1 1 d . . . . .
H17A H 0.630865 0.814978 0.497515 0.047 Uiso 1 1 calc R U . . .
H17B H 0.770591 0.816997 0.542647 0.047 Uiso 1 1 calc R U . . .
H17C H 0.694079 0.720275 0.554180 0.047 Uiso 1 1 calc R U . . .
C18 C 0.8673(4) 0.6437(4) 0.4779(3) 0.0272(11) Uani 1 1 d . . . . .
H18A H 0.911974 0.634217 0.439133 0.033 Uiso 1 1 calc R U . . .
H18B H 0.916013 0.685374 0.524567 0.033 Uiso 1 1 calc R U . . .
C19 C 0.8390(4) 0.5380(4) 0.5081(3) 0.0275(11) Uani 1 1 d . . . . .
H19A H 0.813925 0.547172 0.556897 0.033 Uiso 1 1 calc R U . . .
H19B H 0.910207 0.493585 0.523105 0.033 Uiso 1 1 calc R U . . .
C20 C 0.8051(4) 0.3964(4) 0.3776(3) 0.0309(11) Uani 1 1 d . . . . .
H20A H 0.751419 0.352177 0.336043 0.046 Uiso 1 1 calc R U . . .
H20B H 0.860170 0.353314 0.419227 0.046 Uiso 1 1 calc R U . . .
H20C H 0.849542 0.440835 0.351953 0.046 Uiso 1 1 calc R U . . .
C21 C 0.6705(5) 0.3773(4) 0.4829(3) 0.0331(12) Uani 1 1 d . . . . .
H21A H 0.620701 0.408919 0.511755 0.050 Uiso 1 1 calc R U . . .
H21B H 0.739655 0.345398 0.522511 0.050 Uiso 1 1 calc R U . . .
H21C H 0.625077 0.324490 0.445248 0.050 Uiso 1 1 calc R U . . .

loop_
_atom_site_aniso_label
_atom_site_aniso_U_11
_atom_site_aniso_U_22
_atom_site_aniso_U_33
_atom_site_aniso_U_23
_atom_site_aniso_U_13
_atom_site_aniso_U_12
Mn1 0.0230(4) 0.0115(3) 0.0210(3) -0.0003(3) 0.0047(3) -0.0004(3)
P1 0.0244(7) 0.0143(7) 0.0258(6) 0.0000(5) 0.0032(6) -0.0016(5)
P2 0.0241(7) 0.0129(6) 0.0226(6) 0.0011(5) 0.0048(5) 0.0016(5)
P3 0.0255(7) 0.0140(6) 0.0220(6) -0.0016(5) 0.0041(5) -0.0015(5)
P4 0.0265(7) 0.0143(6) 0.0242(6) 0.0013(5) 0.0049(6) 0.0011(5)
N1 0.039(2) 0.025(2) 0.035(2) -0.0040(18) 0.016(2) -0.0018(19)
C1 0.023(2) 0.013(2) 0.022(2) -0.0031(19) -0.0004(19) -0.002(2)
C2 0.036(3) 0.010(2) 0.025(2) 0.0011(19) 0.013(2) 0.000(2)
C3 0.039(3) 0.013(2) 0.032(3) 0.003(2) 0.006(2) 0.005(2)
C4 0.065(4) 0.019(3) 0.028(3) 0.003(2) 0.015(3) 0.007(3)
C5 0.083(5) 0.025(3) 0.042(3) 0.008(2) 0.043(3) 0.015(3)
C6 0.051(4) 0.026(3) 0.066(4) 0.017(3) 0.036(3) 0.013(3)
C7 0.037(3) 0.015(2) 0.036(3) 0.007(2) 0.011(2) -0.003(2)
C8 0.044(3) 0.032(3) 0.050(3) -0.003(3) -0.002(3) 0.001(3)
C9 0.035(3) 0.031(3) 0.048(3) 0.012(3) 0.004(3) -0.001(3)
C10 0.042(3) 0.019(3) 0.038(3) -0.005(2) -0.003(2) 0.004(2)
C11 0.033(3) 0.045(4) 0.036(3) 0.006(3) 0.003(2) -0.018(3)
C12 0.020(2) 0.021(3) 0.029(2) -0.001(2) -0.001(2) -0.002(2)
C13 0.024(3) 0.022(3) 0.034(3) 0.002(2) 0.002(2) 0.000(2)
C14 0.039(3) 0.022(3) 0.030(3) 0.011(2) 0.007(2) 0.006(2)
C15 0.034(3) 0.022(3) 0.027(2) 0.000(2) 0.007(2) 0.009(2)
C16 0.039(3) 0.018(3) 0.030(3) 0.002(2) 0.002(2) -0.008(2)
C17 0.040(3) 0.021(3) 0.030(3) -0.004(2) 0.009(2) -0.003(2)
C18 0.029(3) 0.019(3) 0.029(2) -0.001(2) 0.003(2) -0.003(2)
C19 0.032(3) 0.021(3) 0.025(2) 0.005(2) 0.002(2) 0.006(2)
C20 0.035(3) 0.021(3) 0.034(3) 0.001(2) 0.006(2) 0.010(2)
C21 0.042(3) 0.020(3) 0.036(3) 0.008(2) 0.011(2) 0.003(2)

loop_
_atom_type_symbol
_atom_type_description
_atom_type_scat_dispersion_real
_atom_type_scat_dispersion_imag
_atom_type_scat_source
C C 0.0033 0.0016 'International Tables Vol C Tables 4.2.6.8 and 6.1.1.4'
H H 0.0000 0.0000 'International Tables Vol C Tables 4.2.6.8 and 6.1.1.4'
Mn Mn 0.3368 0.7283 'International Tables Vol C Tables 4.2.6.8 and 6.1.1.4'
N N 0.0061 0.0033 'International Tables Vol C Tables 4.2.6.8 and 6.1.1.4'
P P 0.1023 0.0942 'International Tables Vol C Tables 4.2.6.8 and 6.1.1.4'

loop_
_geom_angle_atom_site_label_1
_geom_angle_atom_site_label_2
_geom_angle_atom_site_label_3
_geom_angle
_geom_angle_site_symmetry_1
_geom_angle_site_symmetry_3
_geom_angle_publ_flag
P1 Mn1 H1 83(2) . . ?
P1 Mn1 P3 173.19(5) . . ?
P1 Mn1 P4 93.95(7) . . ?
P2 Mn1 H1 84(2) . . ?
P2 Mn1 P1 84.90(7) . . ?
P2 Mn1 P3 93.94(7) . . ?
P2 Mn1 P4 167.34(5) . . ?
P3 Mn1 H1 91(2) . . ?
P3 Mn1 P4 85.72(7) . . ?
P4 Mn1 H1 84(2) . . ?
C1 Mn1 H1 177(2) . . ?
C1 Mn1 P1 97.75(15) . . ?
C1 Mn1 P2 99.05(15) . . ?
C1 Mn1 P3 89.05(15) . . ?
C1 Mn1 P4 93.60(15) . . ?
C10 P1 Mn1 122.85(18) . . ?
C10 P1 C11 100.8(3) . . ?
C10 P1 C12 100.5(2) . . ?
C11 P1 Mn1 119.07(18) . . ?
C11 P1 C12 99.6(2) . . ?
C12 P1 Mn1 110.18(16) . . ?
C13 P2 Mn1 110.71(17) . . ?
C14 P2 Mn1 120.30(17) . . ?
C14 P2 C13 101.4(2) . . ?
C15 P2 Mn1 122.06(16) . . ?
C15 P2 C13 99.8(2) . . ?
C15 P2 C14 99.0(2) . . ?
C16 P3 Mn1 120.47(16) . . ?
C16 P3 C17 99.9(2) . . ?
C16 P3 C18 101.6(2) . . ?
C17 P3 Mn1 122.50(16) . . ?
C17 P3 C18 99.9(2) . . ?
C18 P3 Mn1 109.01(16) . . ?
C19 P4 Mn1 110.13(16) . . ?
C20 P4 Mn1 118.94(16) . . ?
C20 P4 C19 100.7(2) . . ?
C20 P4 C21 99.6(2) . . ?
C21 P4 Mn1 123.41(18) . . ?
C21 P4 C19 100.5(2) . . ?
C1 N1 C2 160.5(4) . . ?
N1 C1 Mn1 170.5(4) . . ?
N1 C2 C3 120.5(4) . . ?
N1 C2 C7 118.5(4) . . ?
C3 C2 C7 121.0(4) . . ?
C2 C3 C8 120.3(4) . . ?
C4 C3 C2 118.5(5) . . ?
C4 C3 C8 121.2(5) . . ?
C3 C4 H4 119.6 . . ?
C5 C4 C3 120.8(5) . . ?
C5 C4 H4 119.6 . . ?
C4 C5 H5 120.0 . . ?
C6 C5 C4 120.1(5) . . ?
C6 C5 H5 120.0 . . ?
C5 C6 H6 119.2 . . ?
C5 C6 C7 121.6(5) . . ?
C7 C6 H6 119.2 . . ?
C2 C7 C9 120.3(4) . . ?
C6 C7 C2 118.1(5) . . ?
C6 C7 C9 121.6(5) . . ?
C3 C8 H8A 109.5 . . ?
C3 C8 H8B 109.5 . . ?
C3 C8 H8C 109.5 . . ?
H8A C8 H8B 109.5 . . ?
H8A C8 H8C 109.5 . . ?
H8B C8 H8C 109.5 . . ?
C7 C9 H9A 109.5 . . ?
C7 C9 H9B 109.5 . . ?
C7 C9 H9C 109.5 . . ?
H9A C9 H9B 109.5 . . ?
H9A C9 H9C 109.5 . . ?
H9B C9 H9C 109.5 . . ?
P1 C10 H10A 109.5 . . ?
P1 C10 H10B 109.5 . . ?
P1 C10 H10C 109.5 . . ?
H10A C10 H10B 109.5 . . ?
H10A C10 H10C 109.5 . . ?
H10B C10 H10C 109.5 . . ?
P1 C11 H11A 109.5 . . ?
P1 C11 H11B 109.5 . . ?
P1 C11 H11C 109.5 . . ?
H11A C11 H11B 109.5 . . ?
H11A C11 H11C 109.5 . . ?
H11B C11 H11C 109.5 . . ?
P1 C12 H12A 110.3 . . ?
P1 C12 H12B 110.3 . . ?
H12A C12 H12B 108.5 . . ?
C13 C12 P1 107.2(3) . . ?
C13 C12 H12A 110.3 . . ?
C13 C12 H12B 110.3 . . ?
P2 C13 H13A 110.0 . . ?
P2 C13 H13B 110.0 . . ?
C12 C13 P2 108.3(3) . . ?
C12 C13 H13A 110.0 . . ?
C12 C13 H13B 110.0 . . ?
H13A C13 H13B 108.4 . . ?
P2 C14 H14A 109.5 . . ?
P2 C14 H14B 109.5 . . ?
P2 C14 H14C 109.5 . . ?
H14A C14 H14B 109.5 . . ?
H14A C14 H14C 109.5 . . ?
H14B C14 H14C 109.5 . . ?
P2 C15 H15A 109.5 . . ?
P2 C15 H15B 109.5 . . ?
P2 C15 H15C 109.5 . . ?
H15A C15 H15B 109.5 . . ?
H15A C15 H15C 109.5 . . ?
H15B C15 H15C 109.5 . . ?
P3 C16 H16A 109.5 . . ?
P3 C16 H16B 109.5 . . ?
P3 C16 H16C 109.5 . . ?
H16A C16 H16B 109.5 . . ?
H16A C16 H16C 109.5 . . ?
H16B C16 H16C 109.5 . . ?
P3 C17 H17A 109.5 . . ?
P3 C17 H17B 109.5 . . ?
P3 C17 H17C 109.5 . . ?
H17A C17 H17B 109.5 . . ?
H17A C17 H17C 109.5 . . ?
H17B C17 H17C 109.5 . . ?
P3 C18 H18A 110.2 . . ?
P3 C18 H18B 110.2 . . ?
H18A C18 H18B 108.5 . . ?
C19 C18 P3 107.8(3) . . ?
C19 C18 H18A 110.2 . . ?
C19 C18 H18B 110.2 . . ?
P4 C19 H19A 110.0 . . ?
P4 C19 H19B 110.0 . . ?
C18 C19 P4 108.6(3) . . ?
C18 C19 H19A 110.0 . . ?
C18 C19 H19B 110.0 . . ?
H19A C19 H19B 108.4 . . ?
P4 C20 H20A 109.5 . . ?
P4 C20 H20B 109.5 . . ?
P4 C20 H20C 109.5 . . ?
H20A C20 H20B 109.5 . . ?
H20A C20 H20C 109.5 . . ?
H20B C20 H20C 109.5 . . ?
P4 C21 H21A 109.5 . . ?
P4 C21 H21B 109.5 . . ?
P4 C21 H21C 109.5 . . ?
H21A C21 H21B 109.5 . . ?
H21A C21 H21C 109.5 . . ?
H21B C21 H21C 109.5 . . ?

loop_
_geom_bond_atom_site_label_1
_geom_bond_atom_site_label_2
_geom_bond_distance
_geom_bond_site_symmetry_2
_geom_bond_publ_flag
Mn1 H1 1.74(6) . ?
Mn1 P1 2.2084(17) . ?
Mn1 P2 2.2078(17) . ?
Mn1 P3 2.2090(17) . ?
Mn1 P4 2.2211(17) . ?
Mn1 C1 1.789(4) . ?
P1 C10 1.825(5) . ?
P1 C11 1.828(5) . ?
P1 C12 1.840(5) . ?
P2 C13 1.849(5) . ?
P2 C14 1.838(4) . ?
P2 C15 1.834(4) . ?
P3 C16 1.828(4) . ?
P3 C17 1.835(4) . ?
P3 C18 1.841(5) . ?
P4 C19 1.848(5) . ?
P4 C20 1.834(4) . ?
P4 C21 1.834(5) . ?
N1 C1 1.221(5) . ?
N1 C2 1.376(5) . ?
C2 C3 1.400(6) . ?
C2 C7 1.404(6) . ?
C3 C4 1.389(6) . ?
C3 C8 1.494(7) . ?
C4 H4 0.9500 . ?
C4 C5 1.380(8) . ?
C5 H5 0.9500 . ?
C5 C6 1.369(8) . ?
C6 H6 0.9500 . ?
C6 C7 1.383(7) . ?
C7 C9 1.508(7) . ?
C8 H8A 0.9800 . ?
C8 H8B 0.9800 . ?
C8 H8C 0.9800 . ?
C9 H9A 0.9800 . ?
C9 H9B 0.9800 . ?
C9 H9C 0.9800 . ?
C10 H10A 0.9800 . ?
C10 H10B 0.9800 . ?
C10 H10C 0.9800 . ?
C11 H11A 0.9800 . ?
C11 H11B 0.9800 . ?
C11 H11C 0.9800 . ?
C12 H12A 0.9900 . ?
C12 H12B 0.9900 . ?
C12 C13 1.528(6) . ?
C13 H13A 0.9900 . ?
C13 H13B 0.9900 . ?
C14 H14A 0.9800 . ?
C14 H14B 0.9800 . ?
C14 H14C 0.9800 . ?
C15 H15A 0.9800 . ?
C15 H15B 0.9800 . ?
C15 H15C 0.9800 . ?
C16 H16A 0.9800 . ?
C16 H16B 0.9800 . ?
C16 H16C 0.9800 . ?
C17 H17A 0.9800 . ?
C17 H17B 0.9800 . ?
C17 H17C 0.9800 . ?
C18 H18A 0.9900 . ?
C18 H18B 0.9900 . ?
C18 C19 1.540(6) . ?
C19 H19A 0.9900 . ?
C19 H19B 0.9900 . ?
C20 H20A 0.9800 . ?
C20 H20B 0.9800 . ?
C20 H20C 0.9800 . ?
C21 H21A 0.9800 . ?
C21 H21B 0.9800 . ?
C21 H21C 0.9800 . ?

loop_
_geom_torsion_atom_site_label_1
_geom_torsion_atom_site_label_2
_geom_torsion_atom_site_label_3
_geom_torsion_atom_site_label_4
_geom_torsion
_geom_torsion_site_symmetry_1
_geom_torsion_site_symmetry_2
_geom_torsion_site_symmetry_3
_geom_torsion_site_symmetry_4
_geom_torsion_publ_flag
Mn1 P1 C12 C13 -40.8(3) . . . . ?
Mn1 P2 C13 C12 -34.0(3) . . . . ?
Mn1 P3 C18 C19 -42.4(3) . . . . ?
Mn1 P4 C19 C18 -31.7(3) . . . . ?
P1 C12 C13 P2 45.5(4) . . . . ?
P3 C18 C19 P4 45.6(4) . . . . ?
N1 C2 C3 C4 -179.5(4) . . . . ?
N1 C2 C3 C8 -0.7(7) . . . . ?
N1 C2 C7 C6 -179.8(4) . . . . ?
N1 C2 C7 C9 1.1(6) . . . . ?
C1 N1 C2 C3 35.7(15) . . . . ?
C1 N1 C2 C7 -145.7(12) . . . . ?
C2 C3 C4 C5 -1.2(7) . . . . ?
C3 C2 C7 C6 -1.3(7) . . . . ?
C3 C2 C7 C9 179.6(4) . . . . ?
C3 C4 C5 C6 -0.2(8) . . . . ?
C4 C5 C6 C7 1.0(8) . . . . ?
C5 C6 C7 C2 -0.2(7) . . . . ?
C5 C6 C7 C9 178.9(5) . . . . ?
C7 C2 C3 C4 2.0(7) . . . . ?
C7 C2 C3 C8 -179.2(4) . . . . ?
C8 C3 C4 C5 180.0(5) . . . . ?
C10 P1 C12 C13 -171.8(3) . . . . ?
C11 P1 C12 C13 85.1(4) . . . . ?
C14 P2 C13 C12 94.7(3) . . . . ?
C15 P2 C13 C12 -163.9(3) . . . . ?
C16 P3 C18 C19 -170.5(3) . . . . ?
C17 P3 C18 C19 87.2(3) . . . . ?
C20 P4 C19 C18 94.8(3) . . . . ?
C21 P4 C19 C18 -163.3(3) . . . . ?
